data_4322183
loop_
_publ_author_name
'Hazel-Ann Hosein'
'Hema Jaggernauth'
'Bert D. Alleyne'
'Lincoln A. Hall'
'Andrew J. P. White'
'David J. Williams'

_publ_section_title
;
 First-Row Transition-Metal Complexes of the
 1-Methoxycyclobutenedionate(1-) Ion
;
_journal_name_full 'Inorganic Chemistry'
_journal_page_first 3716
_journal_page_last 3720
_journal_paper_doi 10.1021/ic990199k
_journal_volume 38
_journal_year 1999
_chemical_formula_sum 'C10 H14 Mn O12'
_chemical_formula_weight 381.15
_chemical_name_systematic
; 
 ? 
;
_space_group_IT_number 15
_symmetry_cell_setting monoclinic
_symmetry_space_group_name_Hall '-C 2yc'
_symmetry_space_group_name_H-M 'C 1 2/c 1'
_atom_sites_solution_hydrogens geom
_atom_sites_solution_primary direct
_atom_sites_solution_secondary difmap
_audit_creation_method SHELXL
_cell_angle_alpha 90.00
_cell_angle_beta 97.094(4)
_cell_angle_gamma 90.00
_cell_formula_units_Z 4
_cell_length_a 12.5651(5)
_cell_length_b 13.2138(4)
_cell_length_c 8.8586(5)
_cell_measurement_reflns_used 34
_cell_measurement_temperature 293(2)
_cell_measurement_theta_max 24.92
_cell_measurement_theta_min 11.21
_cell_volume 1459.56(11)
_computing_cell_refinement 'Siemens XSCANS'
_computing_data_collection 'Siemens XSCANS'
_computing_data_reduction 'Siemens SHELXTL'
_computing_molecular_graphics 'Siemens SHELXTL'
_computing_publication_material 'Siemens SHELXTL'
_computing_structure_refinement 'SHELXL-93 (Sheldrick, 1993)'
_computing_structure_solution 'SHELXS-86 (Sheldrick, 1990)'
_diffrn_ambient_temperature 293(2)
_diffrn_measurement_device 'Siemens P4'
_diffrn_measurement_method '\w scans'
_diffrn_radiation_monochromator graphite
_diffrn_radiation_source 'fine-focus sealed tube'
_diffrn_radiation_type CuK\a
_diffrn_radiation_wavelength 1.54178
_diffrn_reflns_av_R_equivalents 0.0279
_diffrn_reflns_av_sigmaI/netI 0.0463
_diffrn_reflns_limit_h_max 14
_diffrn_reflns_limit_h_min -7
_diffrn_reflns_limit_k_max 15
_diffrn_reflns_limit_k_min -12
_diffrn_reflns_limit_l_max 7
_diffrn_reflns_limit_l_min -10
_diffrn_reflns_number 1274
_diffrn_reflns_theta_max 63.71
_diffrn_reflns_theta_min 4.88
_diffrn_standards_decay_% 7.98
_diffrn_standards_interval_count 97
_diffrn_standards_number 3
_exptl_absorpt_coefficient_mu 7.990
_exptl_absorpt_correction_T_max 0.5846
_exptl_absorpt_correction_T_min 0.4281
_exptl_absorpt_correction_type Semi-empirical
_exptl_crystal_colour Clear
_exptl_crystal_density_diffrn 1.735
_exptl_crystal_description Needles
_exptl_crystal_F_000 780
_exptl_crystal_size_max 0.33
_exptl_crystal_size_mid 0.08
_exptl_crystal_size_min 0.05
_refine_diff_density_max 0.287
_refine_diff_density_min -0.358
_refine_diff_density_rms 0.063
_refine_ls_extinction_coef 0.0009(2)
_refine_ls_extinction_expression Fc^*^=kFc[1+0.001xFc^2^\l^3^/sin(2\q)]^-1/4^
_refine_ls_extinction_method SHELXL
_refine_ls_goodness_of_fit_all 1.057
_refine_ls_goodness_of_fit_obs 1.086
_refine_ls_matrix_type full
_refine_ls_number_parameters 122
_refine_ls_number_reflns 1216
_refine_ls_number_restraints 4
_refine_ls_restrained_S_all 1.055
_refine_ls_restrained_S_obs 1.084
_refine_ls_R_factor_all 0.0551
_refine_ls_R_factor_obs 0.0411
_refine_ls_shift/esd_max 0.001
_refine_ls_shift/esd_mean 0.000
_refine_ls_structure_factor_coef Fsqd
_refine_ls_weighting_details 'w=1/[\s^2^(Fo^2^)+(0.0553P)^2^+0.0000P] where P=(Fo^2^+2Fc^2^)/3'
_refine_ls_weighting_scheme calc
_refine_ls_wR_factor_all 0.1039
_refine_ls_wR_factor_obs 0.0960
_reflns_number_observed 1005
_reflns_number_total 1216
_reflns_observed_criterion >2sigma(I)
_cod_data_source_file ic990199k_1.cif
_cod_data_source_block LH9706
_cod_depositor_comments
;
The following automatic conversions were performed:

'_refine_ls_weighting_scheme' value 'calc
w=1/[\s^2^(Fo^2^)+(0.0553P)^2^+0.0000P] where P=(Fo^2^+2Fc^2^)/3' was
changed to 'calc'. New tag '_refine_ls_weighting_details' was
created. The value of the new tag was set to
'w=1/[\s^2^(Fo^2^)+(0.0553P)^2^+0.0000P] where P=(Fo^2^+2Fc^2^)/3'.

Automatic conversion script
Id: cif_fix_values 3143 2015-03-26 13:38:13Z robertas 
;
_cod_original_formula_sum 'C10 H14 O12 Mn'
_cod_database_code 4322183

loop_
_symmetry_equiv_pos_as_xyz
'x, y, z'
'-x, y, -z+1/2'
'x+1/2, y+1/2, z'
'-x+1/2, y+1/2, -z+1/2'
'-x, -y, -z'
'x, -y, z-1/2'
'-x+1/2, -y+1/2, -z'
'x+1/2, -y+1/2, z-1/2'

loop_
_atom_site_aniso_label
_atom_site_aniso_U_11
_atom_site_aniso_U_22
_atom_site_aniso_U_33
_atom_site_aniso_U_23
_atom_site_aniso_U_13
_atom_site_aniso_U_12
Mn 0.0406(4) 0.0225(4) 0.0186(4) 0.000 0.0069(3) 0.000
O1 0.072(2) 0.0300(12) 0.0226(13) -0.0018(9) 0.0205(12) -0.0101(12)
C1 0.041(2) 0.027(2) 0.024(2) -0.0032(13) 0.0079(13) -0.0059(14)
C2 0.037(2) 0.027(2) 0.0222(15) -0.0007(12) 0.0064(13) -0.0009(12)
O2 0.087(2) 0.0254(12) 0.0314(13) 0.0025(10) 0.0199(14) -0.0011(13)
C3 0.031(2) 0.037(2) 0.020(2) -0.0025(13) 0.0048(12) -0.0044(13)
O3 0.051(2) 0.0484(15) 0.0226(12) -0.0044(10) 0.0143(11) -0.0108(12)
C4 0.038(2) 0.031(2) 0.027(2) -0.0050(14) 0.0093(13) -0.0060(14)
O4 0.083(2) 0.0310(14) 0.038(2) -0.0094(11) 0.0189(15) -0.0110(14)
C5 0.059(3) 0.038(2) 0.041(2) 0.016(2) 0.007(2) -0.005(2)
O6 0.0407(14) 0.0482(15) 0.0273(12) 0.0057(11) 0.0035(10) 0.0066(13)
O7 0.061(2) 0.0309(13) 0.0323(13) 0.0021(10) 0.0157(12) 0.0123(12)

loop_
_atom_site_label
_atom_site_type_symbol
_atom_site_fract_x
_atom_site_fract_y
_atom_site_fract_z
_atom_site_U_iso_or_equiv
_atom_site_thermal_displace_type
_atom_site_occupancy
_atom_site_calc_flag
_atom_site_refinement_flags
_atom_site_disorder_group
Mn Mn 0.5000 1.15704(5) 1.2500 0.0270(3) Uani 1 d S .
O1 O 0.5773(2) 1.2707(2) 1.1285(3) 0.0405(7) Uani 1 d . .
C1 C 0.6025(3) 1.2790(2) 0.9978(4) 0.0307(7) Uani 1 d . .
C2 C 0.6238(3) 1.3620(2) 0.9029(4) 0.0288(7) Uani 1 d . .
O2 O 0.6237(3) 1.4586(2) 0.9343(3) 0.0468(7) Uani 1 d . .
C3 C 0.6411(3) 1.2977(3) 0.7776(4) 0.0290(7) Uani 1 d . .
O3 O 0.6616(2) 1.3099(2) 0.6448(3) 0.0400(6) Uani 1 d . .
C4 C 0.6205(3) 1.2085(3) 0.8726(4) 0.0314(7) Uani 1 d . .
O4 O 0.6178(3) 1.1170(2) 0.8538(3) 0.0499(8) Uani 1 d . .
C5 C 0.6425(4) 1.5290(3) 0.8156(5) 0.0457(10) Uani 1 d . .
H5A H 0.6403(4) 1.5970(3) 0.8535(5) 0.069 Uiso 1 calc R .
H5B H 0.5880(4) 1.5208(3) 0.7305(5) 0.069 Uiso 1 calc R .
H5C H 0.7116(4) 1.5162(3) 0.7839(5) 0.069 Uiso 1 calc R .
O6 O 0.3668(2) 1.1537(2) 1.0627(3) 0.0388(6) Uani 1 d D .
H6A H 0.3007(17) 1.1535(41) 1.0918(58) 0.070(17) Uiso 1 d D .
H6B H 0.3617(40) 1.2038(25) 0.9932(42) 0.063(15) Uiso 1 d D .
O7 O 0.5880(2) 1.0412(2) 1.1444(3) 0.0407(7) Uani 1 d D .
H7A H 0.5966(54) 1.0349(52) 1.0455(20) 0.109(24) Uiso 1 d D .
H7B H 0.5976(51) 0.9761(14) 1.1726(68) 0.091(21) Uiso 1 d D .

loop_
_atom_type_symbol
_atom_type_description
_atom_type_scat_dispersion_real
_atom_type_scat_dispersion_imag
_atom_type_scat_source
C C 0.0181 0.0091 'International Tables Vol C Tables 4.2.6.8 and 6.1.1.4'
H H 0.0000 0.0000 'International Tables Vol C Tables 4.2.6.8 and 6.1.1.4'
O O 0.0492 0.0322 'International Tables Vol C Tables 4.2.6.8 and 6.1.1.4'
Mn Mn -0.5299 2.8052 'International Tables Vol C Tables 4.2.6.8 and 6.1.1.4'

loop_
_geom_angle_atom_site_label_1
_geom_angle_atom_site_label_2
_geom_angle_atom_site_label_3
_geom_angle
_geom_angle_site_symmetry_1
_geom_angle_site_symmetry_3
_geom_angle_publ_flag
O1 Mn O1 91.32(14) 2_657 . ?
O1 Mn O7 89.48(10) 2_657 2_657 ?
O1 Mn O7 175.13(11) . 2_657 ?
O1 Mn O7 175.13(11) 2_657 . ?
O1 Mn O7 89.48(10) . . ?
O7 Mn O7 90.13(15) 2_657 . ?
O1 Mn O6 89.15(11) 2_657 2_657 ?
O1 Mn O6 92.44(11) . 2_657 ?
O7 Mn O6 92.37(11) 2_657 2_657 ?
O7 Mn O6 86.02(11) . 2_657 ?
O1 Mn O6 92.44(11) 2_657 . ?
O1 Mn O6 89.15(11) . . ?
O7 Mn O6 86.02(11) 2_657 . ?
O7 Mn O6 92.37(11) . . ?
O6 Mn O6 177.7(2) 2_657 . ?
C1 O1 Mn 135.4(2) . . ?
O1 C1 C2 134.9(3) . . ?
O1 C1 C4 136.0(3) . . ?
C2 C1 C4 89.1(3) . . ?
O2 C2 C1 128.3(3) . . ?
O2 C2 C3 138.4(3) . . ?
C1 C2 C3 93.3(3) . . ?
C2 O2 C5 118.0(3) . . ?
O3 C3 C2 136.3(3) . . ?
O3 C3 C4 135.0(3) . . ?
C2 C3 C4 88.8(3) . . ?
O4 C4 C1 135.9(3) . . ?
O4 C4 C3 135.3(3) . . ?
C1 C4 C3 88.8(3) . . ?

loop_
_geom_bond_atom_site_label_1
_geom_bond_atom_site_label_2
_geom_bond_distance
_geom_bond_site_symmetry_2
_geom_bond_publ_flag
Mn O1 2.148(2) 2_657 ?
Mn O1 2.148(2) . ?
Mn O7 2.167(3) 2_657 ?
Mn O7 2.167(3) . ?
Mn O6 2.207(3) 2_657 ?
Mn O6 2.207(3) . ?
O1 C1 1.242(4) . ?
C1 C2 1.427(4) . ?
C1 C4 1.487(4) . ?
C2 O2 1.307(4) . ?
C2 C3 1.435(4) . ?
O2 C5 1.445(4) . ?
C3 O3 1.245(4) . ?
C3 C4 1.489(5) . ?
C4 O4 1.220(5) . ?
